data_4516662
loop_
_publ_author_name
'Tseng, Kuei-Nin T.'
'Kampf, Jeff W.'
'Szymczak, Nathaniel K.'

_publ_section_title
;
 Mechanism of N,N,N-Amide Ruthenium(II) Hydride Mediated Acceptorless
 Alcohol Dehydrogenation: Inner-Sphere \b-H Elimination versus
 Outer-Sphere Bifunctional Metal--Ligand Cooperativity
;
_journal_issue 9
_journal_name_full 'ACS Catalysis'
_journal_page_first 5468
_journal_paper_doi 10.1021/acscatal.5b00952
_journal_volume 5
_journal_year 2015
_chemical_formula_moiety 'C38 H31 Cl N5 P Ru'
_chemical_formula_sum 'C38 H31 Cl N5 P Ru'
_chemical_formula_weight 725.17
_space_group_IT_number 14
_space_group_name_Hall '-P 2ybc'
_space_group_name_H-M_alt 'P 1 21/c 1'
_symmetry_cell_setting monoclinic
_symmetry_space_group_name_H-M 'P 1 21/c 1'
_atom_sites_solution_hydrogens geom
_atom_sites_solution_primary direct
_atom_sites_solution_secondary difmap
_audit_creation_method SHELXL-97
_cell_angle_alpha 90.00
_cell_angle_beta 101.527(7)
_cell_angle_gamma 90.00
_cell_formula_units_Z 8
_cell_length_a 33.581(2)
_cell_length_b 10.1257(2)
_cell_length_c 19.1334(4)
_cell_measurement_reflns_used 113557
_cell_measurement_temperature 85(2)
_cell_measurement_theta_max 68.20
_cell_measurement_theta_min 2.40
_cell_volume 6374.7(5)
_computing_cell_refinement 'CrystalClear-SM Expert 2.0 r12'
_computing_data_collection 'CrystalClear-SM Expert 2.0 r12 (Rigaku, 2011)'
_computing_data_reduction 'CrystalClear-SM Expert 2.0 r12'
_computing_molecular_graphics 'Bruker SHELXTL'
_computing_publication_material 'Bruker SHELXTL'
_computing_structure_refinement 'SHELXL-97 (Sheldrick, 1997)'
_computing_structure_solution 'SHELXS-97 (Sheldrick, 1990)'
_diffrn_ambient_temperature 85(2)
_diffrn_detector_area_resol_mean 29.257
_diffrn_measured_fraction_theta_full 0.999
_diffrn_measured_fraction_theta_max 0.999
_diffrn_measurement_device_type 'Rigaku Saturn944+ CCD'
_diffrn_measurement_method \w
_diffrn_radiation_monochromator confocal
_diffrn_radiation_source 'micro-focus rotating anode'
_diffrn_radiation_type CuK\a
_diffrn_radiation_wavelength 1.54178
_diffrn_reflns_av_R_equivalents 0.0530
_diffrn_reflns_av_sigmaI/netI 0.0219
_diffrn_reflns_limit_h_max 38
_diffrn_reflns_limit_h_min -40
_diffrn_reflns_limit_k_max 12
_diffrn_reflns_limit_k_min -12
_diffrn_reflns_limit_l_max 23
_diffrn_reflns_limit_l_min -23
_diffrn_reflns_number 177859
_diffrn_reflns_theta_full 68.24
_diffrn_reflns_theta_max 68.24
_diffrn_reflns_theta_min 2.69
_exptl_absorpt_coefficient_mu 5.512
_exptl_absorpt_correction_T_max 0.6668
_exptl_absorpt_correction_T_min 0.4370
_exptl_absorpt_correction_type multi-scan
_exptl_absorpt_process_details
;
    Higashi, T. (1995). Program for Absorption Correction.
    Rigaku Corporation, Tokyo, Japan.
;
_exptl_crystal_colour purple
_exptl_crystal_density_diffrn 1.511
_exptl_crystal_density_method 'not measured'
_exptl_crystal_description needle
_exptl_crystal_F_000 2960
_exptl_crystal_size_max 0.18
_exptl_crystal_size_mid 0.08
_exptl_crystal_size_min 0.08
_refine_diff_density_max 1.418
_refine_diff_density_min -0.897
_refine_diff_density_rms 0.074
_refine_ls_extinction_method none
_refine_ls_goodness_of_fit_ref 1.040
_refine_ls_hydrogen_treatment constr
_refine_ls_matrix_type full
_refine_ls_number_parameters 833
_refine_ls_number_reflns 11662
_refine_ls_number_restraints 0
_refine_ls_restrained_S_all 1.040
_refine_ls_R_factor_all 0.0283
_refine_ls_R_factor_gt 0.0280
_refine_ls_shift/su_max 0.008
_refine_ls_shift/su_mean 0.000
_refine_ls_structure_factor_coef Fsqd
_refine_ls_weighting_details 'calc w=1/[\s^2^(Fo^2^)+(0.0368P)^2^+9.4974P] where P=(Fo^2^+2Fc^2^)/3'
_refine_ls_weighting_scheme calc
_refine_ls_wR_factor_gt 0.0728
_refine_ls_wR_factor_ref 0.0731
_reflns_number_gt 11504
_reflns_number_total 11662
_reflns_threshold_expression >2sigma(I)
_cod_data_source_file cs5b00952_si_002.cif
_cod_data_source_block kt2055
_cod_original_sg_symbol_H-M 'P 2(1)/c'
_cod_database_code 4516662

loop_
_symmetry_equiv_pos_as_xyz
'x, y, z'
'-x, y+1/2, -z+1/2'
'-x, -y, -z'
'x, -y-1/2, z-1/2'

loop_
_atom_site_label
_atom_site_type_symbol
_atom_site_fract_x
_atom_site_fract_y
_atom_site_fract_z
_atom_site_U_iso_or_equiv
_atom_site_adp_type
_atom_site_occupancy
_atom_site_symmetry_multiplicity
_atom_site_calc_flag
_atom_site_refinement_flags
Ru1 Ru 0.905886(4) 0.262354(12) 0.697088(6) 0.01246(3) Uani 1 1 d .
Ru2 Ru 0.581861(4) 0.004555(11) 0.824607(6) 0.00964(3) Uani 1 1 d .
Cl1 Cl 0.945266(12) 0.42442(4) 0.64647(2) 0.01813(9) Uani 1 1 d .
Cl2 Cl 0.526754(12) 0.16127(4) 0.82271(2) 0.01504(8) Uani 1 1 d .
P1 P 0.870155(13) 0.09482(4) 0.74030(2) 0.01412(9) Uani 1 1 d .
P2 P 0.628958(12) -0.16298(4) 0.82579(2) 0.01053(8) Uani 1 1 d .
N1 N 0.86860(5) 0.24845(14) 0.59654(8) 0.0163(3) Uani 1 1 d .
N2 N 0.81652(4) 0.40040(15) 0.62053(8) 0.0185(3) Uani 1 1 d .
N3 N 0.87136(4) 0.40215(14) 0.72343(8) 0.0150(3) Uani 1 1 d .
N4 N 0.90946(5) 0.45924(15) 0.84097(8) 0.0190(3) Uani 1 1 d .
N5 N 0.94726(4) 0.29247(15) 0.79075(8) 0.0161(3) Uani 1 1 d .
N6 N 0.58698(4) 0.08766(14) 0.72760(7) 0.0122(3) Uani 1 1 d .
N7 N 0.63822(4) 0.25100(14) 0.77541(8) 0.0135(3) Uani 1 1 d .
N8 N 0.62230(4) 0.12868(14) 0.87485(7) 0.0127(3) Uani 1 1 d .
N9 N 0.62278(4) 0.06843(14) 0.99769(7) 0.0143(3) Uani 1 1 d .
N10 N 0.56916(4) -0.05682(13) 0.92163(7) 0.0123(3) Uani 1 1 d .
C1 C 0.92263(6) 0.1135(2) 0.56436(10) 0.0251(4) Uani 1 1 d .
H1A H 0.9431 0.1828 0.5775 0.038 Uiso 1 1 calc R
H1B H 0.9282 0.0642 0.5233 0.038 Uiso 1 1 calc R
H1C H 0.9236 0.0532 0.6047 0.038 Uiso 1 1 calc R
C2 C 0.88146(6) 0.17484(18) 0.54547(10) 0.0200(4) Uani 1 1 d .
C3 C 0.85725(6) 0.1515(2) 0.47940(10) 0.0238(4) Uani 1 1 d .
H3A H 0.8674 0.1024 0.4444 0.029 Uiso 1 1 calc R
C4 C 0.81783(6) 0.2006(2) 0.46460(10) 0.0261(5) Uani 1 1 d .
H4B H 0.7999 0.1795 0.4210 0.031 Uiso 1 1 calc R
C5 C 0.80527(6) 0.28028(19) 0.51427(10) 0.0229(4) Uani 1 1 d .
H5A H 0.7786 0.3162 0.5045 0.027 Uiso 1 1 calc R
C6 C 0.83160(5) 0.30894(18) 0.57926(9) 0.0178(4) Uani 1 1 d .
C7 C 0.83512(5) 0.44239(17) 0.68266(9) 0.0167(4) Uani 1 1 d .
C8 C 0.81809(5) 0.54514(18) 0.72270(10) 0.0201(4) Uani 1 1 d .
C9 C 0.78234(6) 0.61765(19) 0.70608(11) 0.0253(4) Uani 1 1 d .
H9B H 0.7639 0.6067 0.6618 0.030 Uiso 1 1 calc R
C10 C 0.77468(6) 0.7073(2) 0.75724(13) 0.0328(5) Uani 1 1 d .
H10A H 0.7503 0.7573 0.7481 0.039 Uiso 1 1 calc R
C11 C 0.80211(7) 0.7248(2) 0.82136(13) 0.0337(5) Uani 1 1 d .
H11A H 0.7962 0.7876 0.8548 0.040 Uiso 1 1 calc R
C12 C 0.83811(6) 0.6523(2) 0.83779(11) 0.0271(5) Uani 1 1 d .
H12A H 0.8569 0.6643 0.8816 0.032 Uiso 1 1 calc R
C13 C 0.84530(6) 0.56178(18) 0.78720(10) 0.0203(4) Uani 1 1 d .
C14 C 0.87930(5) 0.46948(18) 0.78694(9) 0.0170(4) Uani 1 1 d .
C15 C 0.94299(5) 0.37909(18) 0.84294(9) 0.0176(4) Uani 1 1 d .
C16 C 0.97424(6) 0.3943(2) 0.90320(10) 0.0243(4) Uani 1 1 d .
H16A H 0.9708 0.4539 0.9399 0.029 Uiso 1 1 calc R
C17 C 1.00965(6) 0.3240(2) 0.90968(11) 0.0268(5) Uani 1 1 d .
H17A H 1.0305 0.3326 0.9510 0.032 Uiso 1 1 calc R
C18 C 1.01441(6) 0.23990(19) 0.85464(11) 0.0241(4) Uani 1 1 d .
H18A H 1.0389 0.1914 0.8574 0.029 Uiso 1 1 calc R
C19 C 0.98322(6) 0.22738(18) 0.79569(10) 0.0191(4) Uani 1 1 d .
C20 C 0.98732(6) 0.1442(2) 0.73286(10) 0.0234(4) Uani 1 1 d .
H20A H 0.9609 0.1055 0.7119 0.035 Uiso 1 1 calc R
H20B H 1.0070 0.0736 0.7483 0.035 Uiso 1 1 calc R
H20C H 0.9967 0.1992 0.6972 0.035 Uiso 1 1 calc R
C21 C 0.86511(6) -0.05255(18) 0.68301(10) 0.0198(4) Uani 1 1 d .
C22 C 0.84134(6) -0.04349(19) 0.61383(10) 0.0228(4) Uani 1 1 d .
H22A H 0.8267 0.0355 0.5993 0.027 Uiso 1 1 calc R
C23 C 0.83886(7) -0.1483(2) 0.56638(11) 0.0307(5) Uani 1 1 d .
H23A H 0.8228 -0.1406 0.5197 0.037 Uiso 1 1 calc R
C24 C 0.85984(7) -0.2637(2) 0.58711(13) 0.0348(5) Uani 1 1 d .
H24A H 0.8587 -0.3348 0.5544 0.042 Uiso 1 1 calc R
C25 C 0.88255(6) -0.2757(2) 0.65563(13) 0.0311(5) Uani 1 1 d .
H25A H 0.8965 -0.3559 0.6700 0.037 Uiso 1 1 calc R
C26 C 0.88512(6) -0.17111(19) 0.70363(11) 0.0248(4) Uani 1 1 d .
H26A H 0.9006 -0.1806 0.7507 0.030 Uiso 1 1 calc R
C27 C 0.89316(6) 0.03568(18) 0.82988(9) 0.0180(4) Uani 1 1 d .
C28 C 0.93320(6) -0.01107(19) 0.84286(11) 0.0226(4) Uani 1 1 d .
H28A H 0.9472 -0.0181 0.8045 0.027 Uiso 1 1 calc R
C29 C 0.95282(6) -0.0474(2) 0.91122(11) 0.0263(5) Uani 1 1 d .
H29A H 0.9797 -0.0816 0.9191 0.032 Uiso 1 1 calc R
C30 C 0.93293(7) -0.0336(2) 0.96771(11) 0.0291(5) Uani 1 1 d .
H30A H 0.9464 -0.0565 1.0147 0.035 Uiso 1 1 calc R
C31 C 0.89344(7) 0.01344(19) 0.95567(10) 0.0255(5) Uani 1 1 d .
H31A H 0.8800 0.0234 0.9945 0.031 Uiso 1 1 calc R
C32 C 0.87342(6) 0.04618(18) 0.88713(10) 0.0212(4) Uani 1 1 d .
H32A H 0.8461 0.0760 0.8792 0.025 Uiso 1 1 calc R
C33 C 0.81691(5) 0.12818(18) 0.74581(9) 0.0171(4) Uani 1 1 d .
C34 C 0.80786(6) 0.24306(18) 0.77961(10) 0.0180(4) Uani 1 1 d .
H34A H 0.8294 0.2969 0.8039 0.022 Uiso 1 1 calc R
C35 C 0.76800(6) 0.28023(19) 0.77847(10) 0.0207(4) Uani 1 1 d .
H35A H 0.7625 0.3605 0.8005 0.025 Uiso 1 1 calc R
C36 C 0.73609(6) 0.2010(2) 0.74535(10) 0.0240(4) Uani 1 1 d .
H36A H 0.7087 0.2277 0.7430 0.029 Uiso 1 1 calc R
C37 C 0.74476(6) 0.0823(2) 0.71584(10) 0.0261(5) Uani 1 1 d .
H37A H 0.7232 0.0250 0.6955 0.031 Uiso 1 1 calc R
C38 C 0.78454(6) 0.0458(2) 0.71557(10) 0.0217(4) Uani 1 1 d .
H38A H 0.7899 -0.0357 0.6947 0.026 Uiso 1 1 calc R
C39 C 0.53497(5) -0.07340(18) 0.67960(9) 0.0173(4) Uani 1 1 d .
H39A H 0.5517 -0.1458 0.7035 0.026 Uiso 1 1 calc R
H39B H 0.5196 -0.1041 0.6335 0.026 Uiso 1 1 calc R
H39C H 0.5160 -0.0441 0.7093 0.026 Uiso 1 1 calc R
C40 C 0.56177(5) 0.03926(17) 0.66812(9) 0.0136(4) Uani 1 1 d .
C41 C 0.56092(5) 0.08987(17) 0.60123(9) 0.0154(4) Uani 1 1 d .
H41A H 0.5430 0.0538 0.5610 0.018 Uiso 1 1 calc R
C42 C 0.58655(5) 0.19461(18) 0.59278(9) 0.0176(4) Uani 1 1 d .
H42A H 0.5866 0.2304 0.5469 0.021 Uiso 1 1 calc R
C43 C 0.61168(5) 0.24476(17) 0.65230(9) 0.0158(4) Uani 1 1 d .
H43A H 0.6294 0.3160 0.6476 0.019 Uiso 1 1 calc R
C44 C 0.61155(5) 0.19170(16) 0.72038(9) 0.0126(3) Uani 1 1 d .
C45 C 0.64186(5) 0.22188(16) 0.84276(9) 0.0126(3) Uani 1 1 d .
C46 C 0.67082(5) 0.29159(17) 0.89854(9) 0.0140(4) Uani 1 1 d .
C47 C 0.69799(5) 0.39309(17) 0.89468(10) 0.0165(4) Uani 1 1 d .
H47A H 0.7004 0.4307 0.8502 0.020 Uiso 1 1 calc R
C48 C 0.72168(5) 0.43795(18) 0.95842(10) 0.0205(4) Uani 1 1 d .
H48A H 0.7408 0.5069 0.9575 0.025 Uiso 1 1 calc R
C49 C 0.71782(5) 0.38315(19) 1.02378(10) 0.0221(4) Uani 1 1 d .
H49A H 0.7342 0.4162 1.0665 0.026 Uiso 1 1 calc R
C50 C 0.69052(5) 0.28116(19) 1.02751(10) 0.0200(4) Uani 1 1 d .
H50A H 0.6880 0.2438 1.0719 0.024 Uiso 1 1 calc R
C51 C 0.66717(5) 0.23607(17) 0.96364(9) 0.0151(4) Uani 1 1 d .
C52 C 0.63537(5) 0.13354(16) 0.94790(9) 0.0135(4) Uani 1 1 d .
C53 C 0.58953(5) -0.01554(16) 0.98694(9) 0.0130(4) Uani 1 1 d .
C54 C 0.57703(5) -0.05394(18) 1.04939(9) 0.0173(4) Uani 1 1 d .
H54A H 0.5924 -0.0277 1.0944 0.021 Uiso 1 1 calc R
C55 C 0.54263(6) -0.12935(18) 1.04609(9) 0.0187(4) Uani 1 1 d .
H55A H 0.5336 -0.1540 1.0882 0.022 Uiso 1 1 calc R
C56 C 0.52147(5) -0.16842(18) 0.97922(9) 0.0172(4) Uani 1 1 d .
H56A H 0.4974 -0.2198 0.9753 0.021 Uiso 1 1 calc R
C57 C 0.53531(5) -0.13271(16) 0.91857(9) 0.0145(4) Uani 1 1 d .
C58 C 0.51283(5) -0.17210(18) 0.84598(9) 0.0174(4) Uani 1 1 d .
H58A H 0.4963 -0.0978 0.8239 0.026 Uiso 1 1 calc R
H58B H 0.4952 -0.2475 0.8502 0.026 Uiso 1 1 calc R
H58C H 0.5323 -0.1968 0.8164 0.026 Uiso 1 1 calc R
C59 C 0.64569(5) -0.22027(17) 0.74432(9) 0.0140(4) Uani 1 1 d .
C60 C 0.64708(5) -0.13564(18) 0.68735(9) 0.0159(4) Uani 1 1 d .
H60A H 0.6380 -0.0471 0.6889 0.019 Uiso 1 1 calc R
C61 C 0.66173(5) -0.17955(19) 0.62801(9) 0.0194(4) Uani 1 1 d .
H61A H 0.6628 -0.1205 0.5898 0.023 Uiso 1 1 calc R
C62 C 0.67471(5) -0.3085(2) 0.62460(10) 0.0211(4) Uani 1 1 d .
H62A H 0.6837 -0.3391 0.5835 0.025 Uiso 1 1 calc R
C63 C 0.67448(6) -0.39284(19) 0.68153(10) 0.0210(4) Uani 1 1 d .
H63A H 0.6839 -0.4810 0.6798 0.025 Uiso 1 1 calc R
C64 C 0.66053(5) -0.34939(18) 0.74084(9) 0.0173(4) Uani 1 1 d .
H64A H 0.6610 -0.4078 0.7799 0.021 Uiso 1 1 calc R
C65 C 0.67989(5) -0.13956(17) 0.88192(9) 0.0133(4) Uani 1 1 d .
C66 C 0.70213(5) -0.03194(17) 0.86439(9) 0.0151(4) Uani 1 1 d .
H66A H 0.6906 0.0234 0.8255 0.018 Uiso 1 1 calc R
C67 C 0.74077(6) -0.00489(17) 0.90286(10) 0.0188(4) Uani 1 1 d .
H67A H 0.7555 0.0685 0.8902 0.023 Uiso 1 1 calc R
C68 C 0.75814(5) -0.08481(19) 0.95993(10) 0.0201(4) Uani 1 1 d .
H68A H 0.7843 -0.0647 0.9874 0.024 Uiso 1 1 calc R
C69 C 0.73698(6) -0.19408(19) 0.97631(9) 0.0194(4) Uani 1 1 d .
H69A H 0.7490 -0.2502 1.0145 0.023 Uiso 1 1 calc R
C70 C 0.69830(6) -0.22264(18) 0.93741(9) 0.0170(4) Uani 1 1 d .
H70A H 0.6843 -0.2989 0.9486 0.020 Uiso 1 1 calc R
C71 C 0.60889(5) -0.31467(16) 0.85764(9) 0.0132(3) Uani 1 1 d .
C72 C 0.58858(5) -0.40861(17) 0.80958(9) 0.0153(4) Uani 1 1 d .
H72A H 0.5859 -0.3948 0.7597 0.018 Uiso 1 1 calc R
C73 C 0.57234(5) -0.52183(18) 0.83404(10) 0.0184(4) Uani 1 1 d .
H73A H 0.5591 -0.5855 0.8010 0.022 Uiso 1 1 calc R
C74 C 0.57548(5) -0.54206(18) 0.90653(10) 0.0195(4) Uani 1 1 d .
H74A H 0.5651 -0.6207 0.9233 0.023 Uiso 1 1 calc R
C75 C 0.59385(5) -0.44689(18) 0.95462(10) 0.0191(4) Uani 1 1 d .
H75A H 0.5953 -0.4593 1.0043 0.023 Uiso 1 1 calc R
C76 C 0.61012(5) -0.33361(17) 0.93046(9) 0.0157(4) Uani 1 1 d .
H76A H 0.6222 -0.2684 0.9637 0.019 Uiso 1 1 calc R

loop_
_atom_site_aniso_label
_atom_site_aniso_U_11
_atom_site_aniso_U_22
_atom_site_aniso_U_33
_atom_site_aniso_U_23
_atom_site_aniso_U_13
_atom_site_aniso_U_12
Ru1 0.01096(6) 0.01307(6) 0.01357(6) 0.00069(4) 0.00295(5) 0.00120(4)
Ru2 0.00828(6) 0.01021(6) 0.01035(6) -0.00012(4) 0.00170(5) -0.00052(4)
Cl1 0.01663(18) 0.01799(19) 0.02061(19) 0.00219(15) 0.00577(15) -0.00176(15)
Cl2 0.01251(17) 0.01388(17) 0.01934(18) 0.00083(14) 0.00467(14) 0.00246(14)
P1 0.01366(19) 0.01399(19) 0.01512(19) 0.00122(16) 0.00386(16) 0.00061(16)
P2 0.00958(18) 0.01156(18) 0.01031(17) 0.00029(15) 0.00166(14) 0.00028(15)
N1 0.0166(7) 0.0161(7) 0.0164(7) 0.0015(6) 0.0039(6) -0.0019(6)
N2 0.0140(7) 0.0180(7) 0.0231(7) 0.0043(6) 0.0031(6) 0.0008(6)
N3 0.0126(7) 0.0164(7) 0.0169(7) 0.0008(6) 0.0051(5) 0.0001(6)
N4 0.0188(7) 0.0196(7) 0.0189(7) -0.0014(6) 0.0044(6) -0.0003(6)
N5 0.0136(7) 0.0171(7) 0.0176(7) 0.0026(6) 0.0028(6) 0.0001(6)
N6 0.0092(6) 0.0121(6) 0.0156(6) -0.0003(5) 0.0031(5) 0.0016(5)
N7 0.0097(6) 0.0142(7) 0.0164(7) -0.0007(5) 0.0022(5) -0.0004(5)
N8 0.0117(6) 0.0141(7) 0.0128(6) 0.0002(5) 0.0039(5) 0.0008(5)
N9 0.0126(6) 0.0169(7) 0.0138(6) -0.0025(5) 0.0033(5) -0.0014(6)
N10 0.0108(6) 0.0118(6) 0.0147(6) -0.0005(5) 0.0032(5) 0.0008(5)
C1 0.0257(9) 0.0293(10) 0.0224(9) -0.0052(8) 0.0101(8) 0.0020(8)
C2 0.0222(9) 0.0202(9) 0.0187(8) 0.0010(7) 0.0066(7) -0.0036(7)
C3 0.0301(10) 0.0251(9) 0.0167(8) -0.0007(7) 0.0056(7) -0.0064(8)
C4 0.0300(10) 0.0280(10) 0.0174(9) 0.0023(8) -0.0025(8) -0.0098(8)
C5 0.0209(9) 0.0226(9) 0.0226(9) 0.0062(8) -0.0017(7) -0.0046(8)
C6 0.0169(8) 0.0167(8) 0.0193(8) 0.0048(7) 0.0019(7) -0.0022(7)
C7 0.0132(8) 0.0154(8) 0.0224(8) 0.0052(7) 0.0062(7) 0.0017(7)
C8 0.0164(8) 0.0167(8) 0.0293(9) 0.0033(7) 0.0097(7) 0.0026(7)
C9 0.0185(9) 0.0212(9) 0.0382(11) 0.0062(8) 0.0101(8) 0.0040(7)
C10 0.0256(10) 0.0221(10) 0.0554(13) 0.0053(9) 0.0193(10) 0.0089(8)
C11 0.0387(11) 0.0250(10) 0.0434(12) -0.0031(9) 0.0228(10) 0.0092(9)
C12 0.0320(10) 0.0236(10) 0.0292(10) -0.0015(8) 0.0148(8) 0.0039(8)
C13 0.0201(8) 0.0173(8) 0.0262(9) 0.0009(7) 0.0114(7) 0.0020(7)
C14 0.0181(8) 0.0150(8) 0.0197(8) 0.0009(7) 0.0081(7) -0.0005(7)
C15 0.0181(8) 0.0182(8) 0.0167(8) 0.0009(7) 0.0036(7) -0.0014(7)
C16 0.0253(10) 0.0253(10) 0.0210(9) -0.0017(8) 0.0016(8) -0.0009(8)
C17 0.0223(10) 0.0287(10) 0.0247(9) 0.0007(8) -0.0068(8) -0.0022(8)
C18 0.0165(9) 0.0240(9) 0.0297(10) 0.0038(8) -0.0002(8) 0.0020(7)
C19 0.0158(8) 0.0188(8) 0.0228(9) 0.0027(7) 0.0044(7) 0.0011(7)
C20 0.0199(9) 0.0262(10) 0.0249(9) 0.0021(8) 0.0067(7) 0.0071(8)
C21 0.0200(8) 0.0177(9) 0.0249(9) -0.0021(7) 0.0120(7) -0.0032(7)
C22 0.0250(9) 0.0205(9) 0.0248(9) -0.0021(8) 0.0095(8) -0.0071(8)
C23 0.0349(11) 0.0315(11) 0.0292(10) -0.0112(8) 0.0154(9) -0.0157(9)
C24 0.0379(11) 0.0260(10) 0.0484(12) -0.0175(9) 0.0275(10) -0.0137(9)
C25 0.0279(10) 0.0162(9) 0.0559(13) -0.0030(9) 0.0245(10) -0.0023(8)
C26 0.0206(9) 0.0197(9) 0.0376(10) 0.0022(8) 0.0142(8) -0.0029(7)
C27 0.0194(9) 0.0153(8) 0.0190(8) 0.0025(7) 0.0032(7) -0.0003(7)
C28 0.0214(9) 0.0244(9) 0.0230(9) 0.0061(7) 0.0068(8) 0.0039(7)
C29 0.0221(9) 0.0296(10) 0.0265(10) 0.0067(8) 0.0029(8) 0.0055(8)
C30 0.0376(11) 0.0257(10) 0.0216(9) 0.0052(8) -0.0004(9) 0.0065(9)
C31 0.0363(11) 0.0226(9) 0.0196(9) 0.0031(7) 0.0106(8) 0.0065(8)
C32 0.0232(9) 0.0188(9) 0.0222(9) 0.0022(7) 0.0059(7) 0.0028(7)
C33 0.0166(8) 0.0193(8) 0.0155(8) 0.0042(7) 0.0037(7) 0.0005(7)
C34 0.0154(8) 0.0205(9) 0.0188(8) 0.0031(7) 0.0050(7) -0.0004(7)
C35 0.0203(9) 0.0239(9) 0.0197(8) 0.0056(7) 0.0082(7) 0.0047(7)
C36 0.0128(8) 0.0402(11) 0.0200(9) 0.0087(8) 0.0060(7) 0.0044(8)
C37 0.0165(9) 0.0400(11) 0.0212(9) 0.0006(8) 0.0025(7) -0.0081(8)
C38 0.0207(9) 0.0263(9) 0.0193(8) -0.0007(8) 0.0070(7) -0.0037(8)
C39 0.0163(8) 0.0189(8) 0.0153(8) 0.0014(7) 0.0002(7) -0.0035(7)
C40 0.0104(7) 0.0125(7) 0.0174(8) -0.0006(6) 0.0016(6) 0.0024(6)
C41 0.0144(8) 0.0175(8) 0.0139(8) -0.0010(6) 0.0021(6) 0.0015(7)
C42 0.0188(8) 0.0194(8) 0.0153(8) 0.0036(7) 0.0050(7) 0.0025(7)
C43 0.0147(8) 0.0150(8) 0.0183(8) 0.0024(6) 0.0047(7) -0.0001(6)
C44 0.0090(7) 0.0119(7) 0.0173(8) 0.0007(6) 0.0040(6) 0.0021(6)
C45 0.0092(7) 0.0109(7) 0.0179(8) -0.0008(6) 0.0027(6) 0.0016(6)
C46 0.0096(7) 0.0136(8) 0.0186(8) -0.0028(7) 0.0024(6) 0.0014(6)
C47 0.0114(8) 0.0141(8) 0.0237(9) -0.0002(7) 0.0027(7) 0.0010(6)
C48 0.0120(8) 0.0176(8) 0.0305(10) -0.0053(7) 0.0013(7) -0.0031(7)
C49 0.0144(8) 0.0261(9) 0.0241(9) -0.0093(8) 0.0002(7) -0.0030(7)
C50 0.0151(8) 0.0255(9) 0.0190(8) -0.0043(7) 0.0023(7) -0.0019(7)
C51 0.0121(8) 0.0160(8) 0.0179(8) -0.0044(6) 0.0043(7) 0.0001(6)
C52 0.0111(7) 0.0140(8) 0.0153(8) -0.0032(6) 0.0024(6) 0.0021(6)
C53 0.0120(8) 0.0146(8) 0.0132(8) -0.0005(6) 0.0049(6) 0.0026(6)
C54 0.0195(8) 0.0180(8) 0.0147(8) -0.0001(7) 0.0039(7) 0.0012(7)
C55 0.0220(9) 0.0192(8) 0.0166(8) 0.0027(7) 0.0078(7) 0.0010(7)
C56 0.0161(8) 0.0173(8) 0.0196(8) 0.0019(7) 0.0066(7) -0.0019(7)
C57 0.0139(8) 0.0118(8) 0.0176(8) 0.0003(6) 0.0026(6) 0.0010(6)
C58 0.0153(8) 0.0193(8) 0.0174(8) 0.0015(7) 0.0033(7) -0.0045(7)
C59 0.0101(7) 0.0182(8) 0.0128(7) -0.0015(6) 0.0000(6) -0.0005(6)
C60 0.0108(8) 0.0190(8) 0.0179(8) 0.0012(7) 0.0030(6) 0.0038(7)
C61 0.0145(8) 0.0286(10) 0.0145(8) 0.0035(7) 0.0018(7) 0.0017(7)
C62 0.0156(8) 0.0312(10) 0.0172(8) -0.0061(7) 0.0052(7) 0.0002(8)
C63 0.0185(9) 0.0191(9) 0.0264(9) -0.0045(7) 0.0071(7) 0.0035(7)
C64 0.0157(8) 0.0182(8) 0.0185(8) 0.0019(7) 0.0047(7) 0.0019(7)
C65 0.0130(8) 0.0150(8) 0.0120(7) -0.0028(6) 0.0028(6) 0.0020(6)
C66 0.0141(8) 0.0152(8) 0.0156(8) 0.0002(7) 0.0018(6) 0.0031(7)
C67 0.0175(9) 0.0166(9) 0.0213(9) -0.0013(7) 0.0013(7) -0.0017(7)
C68 0.0136(8) 0.0232(9) 0.0209(9) -0.0035(7) -0.0027(7) 0.0007(7)
C69 0.0184(9) 0.0221(9) 0.0158(8) 0.0013(7) -0.0007(7) 0.0039(7)
C70 0.0177(8) 0.0167(8) 0.0162(8) 0.0008(7) 0.0021(7) 0.0006(7)
C71 0.0109(7) 0.0122(8) 0.0165(8) 0.0006(6) 0.0032(6) 0.0018(6)
C72 0.0135(8) 0.0158(8) 0.0158(8) 0.0010(7) 0.0010(6) 0.0016(7)
C73 0.0143(8) 0.0146(8) 0.0247(9) -0.0019(7) -0.0002(7) -0.0003(7)
C74 0.0152(8) 0.0153(8) 0.0282(9) 0.0062(7) 0.0046(7) -0.0012(7)
C75 0.0171(8) 0.0210(9) 0.0189(8) 0.0046(7) 0.0030(7) 0.0001(7)
C76 0.0143(8) 0.0159(8) 0.0162(8) 0.0007(7) 0.0015(6) 0.0007(7)

loop_
_atom_type_symbol
_atom_type_description
_atom_type_scat_dispersion_real
_atom_type_scat_dispersion_imag
_atom_type_scat_source
C C 0.0181 0.0091 'International Tables Vol C Tables 4.2.6.8 and 6.1.1.4'
H H 0.0000 0.0000 'International Tables Vol C Tables 4.2.6.8 and 6.1.1.4'
N N 0.0311 0.0180 'International Tables Vol C Tables 4.2.6.8 and 6.1.1.4'
P P 0.2955 0.4335 'International Tables Vol C Tables 4.2.6.8 and 6.1.1.4'
Cl Cl 0.3639 0.7018 'International Tables Vol C Tables 4.2.6.8 and 6.1.1.4'
Ru Ru 0.0552 3.2960 'International Tables Vol C Tables 4.2.6.8 and 6.1.1.4'

loop_
_geom_angle_atom_site_label_1
_geom_angle_atom_site_label_2
_geom_angle_atom_site_label_3
_geom_angle
N3 Ru1 N5 90.01(6)
N3 Ru1 N1 90.52(6)
N5 Ru1 N1 172.67(6)
N3 Ru1 P1 93.54(4)
N5 Ru1 P1 96.03(4)
N1 Ru1 P1 91.23(4)
N3 Ru1 Cl1 90.68(4)
N5 Ru1 Cl1 85.44(4)
N1 Ru1 Cl1 87.25(4)
P1 Ru1 Cl1 175.532(16)
N8 Ru2 N6 90.32(6)
N8 Ru2 N10 89.97(6)
N6 Ru2 N10 170.72(5)
N8 Ru2 P2 93.45(4)
N6 Ru2 P2 97.31(4)
N10 Ru2 P2 91.93(4)
N8 Ru2 Cl2 92.27(4)
N6 Ru2 Cl2 85.46(4)
N10 Ru2 Cl2 85.26(4)
P2 Ru2 Cl2 173.630(15)
C27 P1 C21 105.28(8)
C27 P1 C33 103.81(8)
C21 P1 C33 102.00(8)
C27 P1 Ru1 114.83(6)
C21 P1 Ru1 111.90(6)
C33 P1 Ru1 117.54(6)
C71 P2 C65 105.93(8)
C71 P2 C59 102.19(8)
C65 P2 C59 97.37(7)
C71 P2 Ru2 108.77(6)
C65 P2 Ru2 117.61(6)
C59 P2 Ru2 122.85(6)
C6 N1 C2 118.29(15)
C6 N1 Ru1 122.96(12)
C2 N1 Ru1 118.74(12)
C7 N2 C6 125.44(15)
C7 N3 C14 110.49(15)
C7 N3 Ru1 124.94(12)
C14 N3 Ru1 124.51(12)
C14 N4 C15 124.75(16)
C15 N5 C19 118.94(15)
C15 N5 Ru1 125.69(12)
C19 N5 Ru1 115.05(12)
C44 N6 C40 118.69(14)
C44 N6 Ru2 124.35(11)
C40 N6 Ru2 116.81(11)
C45 N7 C44 125.16(15)
C45 N8 C52 110.31(14)
C45 N8 Ru2 124.96(11)
C52 N8 Ru2 124.74(11)
C52 N9 C53 125.05(14)
C57 N10 C53 118.22(14)
C57 N10 Ru2 116.59(11)
C53 N10 Ru2 124.81(11)
C2 C1 H1A 109.5
C2 C1 H1B 109.5
H1A C1 H1B 109.5
C2 C1 H1C 109.5
H1A C1 H1C 109.5
H1B C1 H1C 109.5
N1 C2 C3 122.45(18)
N1 C2 C1 117.63(16)
C3 C2 C1 119.86(17)
C2 C3 C4 119.22(18)
C2 C3 H3A 120.4
C4 C3 H3A 120.4
C5 C4 C3 118.70(17)
C5 C4 H4B 120.6
C3 C4 H4B 120.6
C4 C5 C6 120.48(18)
C4 C5 H5A 119.8
C6 C5 H5A 119.8
N1 C6 N2 125.73(16)
N1 C6 C5 120.20(17)
N2 C6 C5 114.07(16)
N2 C7 N3 129.35(17)
N2 C7 C8 122.76(16)
N3 C7 C8 107.87(15)
C9 C8 C13 121.58(18)
C9 C8 C7 131.43(18)
C13 C8 C7 106.99(15)
C8 C9 C10 117.07(19)
C8 C9 H9B 121.5
C10 C9 H9B 121.5
C11 C10 C9 121.28(19)
C11 C10 H10A 119.4
C9 C10 H10A 119.4
C10 C11 C12 121.5(2)
C10 C11 H11A 119.2
C12 C11 H11A 119.2
C13 C12 C11 116.98(19)
C13 C12 H12A 121.5
C11 C12 H12A 121.5
C12 C13 C8 121.55(18)
C12 C13 C14 131.49(18)
C8 C13 C14 106.96(16)
N4 C14 N3 130.39(17)
N4 C14 C13 121.91(16)
N3 C14 C13 107.68(15)
N5 C15 N4 124.36(15)
N5 C15 C16 120.20(17)
N4 C15 C16 115.43(16)
C17 C16 C15 120.69(18)
C17 C16 H16A 119.7
C15 C16 H16A 119.7
C16 C17 C18 118.65(18)
C16 C17 H17A 120.7
C18 C17 H17A 120.7
C19 C18 C17 119.45(18)
C19 C18 H18A 120.3
C17 C18 H18A 120.3
N5 C19 C18 121.91(18)
N5 C19 C20 116.04(16)
C18 C19 C20 122.04(17)
C19 C20 H20A 109.5
C19 C20 H20B 109.5
H20A C20 H20B 109.5
C19 C20 H20C 109.5
H20A C20 H20C 109.5
H20B C20 H20C 109.5
C26 C21 C22 118.28(18)
C26 C21 P1 123.26(15)
C22 C21 P1 118.41(14)
C23 C22 C21 120.97(19)
C23 C22 H22A 119.5
C21 C22 H22A 119.5
C24 C23 C22 119.9(2)
C24 C23 H23A 120.0
C22 C23 H23A 120.0
C23 C24 C25 119.9(2)
C23 C24 H24A 120.0
C25 C24 H24A 120.0
C24 C25 C26 120.5(2)
C24 C25 H25A 119.8
C26 C25 H25A 119.8
C25 C26 C21 120.37(19)
C25 C26 H26A 119.8
C21 C26 H26A 119.8
C32 C27 C28 118.51(17)
C32 C27 P1 122.15(14)
C28 C27 P1 119.11(14)
C29 C28 C27 120.92(19)
C29 C28 H28A 119.5
C27 C28 H28A 119.5
C30 C29 C28 119.65(19)
C30 C29 H29A 120.2
C28 C29 H29A 120.2
C31 C30 C29 119.97(18)
C31 C30 H30A 120.0
C29 C30 H30A 120.0
C30 C31 C32 120.41(19)
C30 C31 H31A 119.8
C32 C31 H31A 119.8
C31 C32 C27 120.49(18)
C31 C32 H32A 119.8
C27 C32 H32A 119.8
C34 C33 C38 117.74(17)
C34 C33 P1 118.91(13)
C38 C33 P1 123.31(14)
C35 C34 C33 121.24(17)
C35 C34 H34A 119.4
C33 C34 H34A 119.4
C34 C35 C36 120.38(18)
C34 C35 H35A 119.8
C36 C35 H35A 119.8
C37 C36 C35 118.87(18)
C37 C36 H36A 120.6
C35 C36 H36A 120.6
C36 C37 C38 120.96(18)
C36 C37 H37A 119.5
C38 C37 H37A 119.5
C37 C38 C33 120.58(19)
C37 C38 H38A 119.7
C33 C38 H38A 119.7
C40 C39 H39A 109.5
C40 C39 H39B 109.5
H39A C39 H39B 109.5
C40 C39 H39C 109.5
H39A C39 H39C 109.5
H39B C39 H39C 109.5
N6 C40 C41 122.43(16)
N6 C40 C39 116.23(15)
C41 C40 C39 121.34(15)
C40 C41 C42 119.53(15)
C40 C41 H41A 120.2
C42 C41 H41A 120.2
C43 C42 C41 118.45(16)
C43 C42 H42A 120.8
C41 C42 H42A 120.8
C42 C43 C44 120.71(16)
C42 C43 H43A 119.6
C44 C43 H43A 119.6
N6 C44 N7 125.07(15)
N6 C44 C43 120.15(15)
N7 C44 C43 114.76(15)
N7 C45 N8 130.01(15)
N7 C45 C46 121.73(15)
N8 C45 C46 108.25(14)
C47 C46 C51 121.53(16)
C47 C46 C45 131.55(16)
C51 C46 C45 106.92(15)
C46 C47 C48 117.53(17)
C46 C47 H47A 121.2
C48 C47 H47A 121.2
C47 C48 C49 121.02(17)
C47 C48 H48A 119.5
C49 C48 H48A 119.5
C50 C49 C48 121.34(17)
C50 C49 H49A 119.3
C48 C49 H49A 119.3
C51 C50 C49 117.38(17)
C51 C50 H50A 121.3
C49 C50 H50A 121.3
C50 C51 C46 121.20(16)
C50 C51 C52 131.90(17)
C46 C51 C52 106.88(14)
N9 C52 N8 129.91(15)
N9 C52 C51 122.44(15)
N8 C52 C51 107.60(15)
N10 C53 N9 124.42(15)
N10 C53 C54 121.07(16)
N9 C53 C54 114.49(15)
C55 C54 C53 120.52(16)
C55 C54 H54A 119.7
C53 C54 H54A 119.7
C54 C55 C56 118.04(17)
C54 C55 H55A 121.0
C56 C55 H55A 121.0
C57 C56 C55 120.15(16)
C57 C56 H56A 119.9
C55 C56 H56A 119.9
N10 C57 C56 121.93(15)
N10 C57 C58 116.85(15)
C56 C57 C58 121.19(16)
C57 C58 H58A 109.5
C57 C58 H58B 109.5
H58A C58 H58B 109.5
C57 C58 H58C 109.5
H58A C58 H58C 109.5
H58B C58 H58C 109.5
C60 C59 C64 117.84(16)
C60 C59 P2 121.90(13)
C64 C59 P2 120.08(13)
C59 C60 C61 120.79(17)
C59 C60 H60A 119.6
C61 C60 H60A 119.6
C62 C61 C60 120.30(17)
C62 C61 H61A 119.8
C60 C61 H61A 119.8
C61 C62 C63 119.60(17)
C61 C62 H62A 120.2
C63 C62 H62A 120.2
C64 C63 C62 120.33(17)
C64 C63 H63A 119.8
C62 C63 H63A 119.8
C63 C64 C59 121.08(17)
C63 C64 H64A 119.5
C59 C64 H64A 119.5
C70 C65 C66 118.32(15)
C70 C65 P2 125.65(13)
C66 C65 P2 115.97(12)
C67 C66 C65 120.99(16)
C67 C66 H66A 119.5
C65 C66 H66A 119.5
C66 C67 C68 120.24(17)
C66 C67 H67A 119.9
C68 C67 H67A 119.9
C69 C68 C67 119.29(16)
C69 C68 H68A 120.4
C67 C68 H68A 120.4
C68 C69 C70 120.75(16)
C68 C69 H69A 119.6
C70 C69 H69A 119.6
C69 C70 C65 120.31(17)
C69 C70 H70A 119.8
C65 C70 H70A 119.8
C76 C71 C72 118.29(16)
C76 C71 P2 120.48(13)
C72 C71 P2 120.96(13)
C73 C72 C71 120.72(16)
C73 C72 H72A 119.6
C71 C72 H72A 119.6
C74 C73 C72 120.17(17)
C74 C73 H73A 119.9
C72 C73 H73A 119.9
C73 C74 C75 119.71(17)
C73 C74 H74A 120.1
C75 C74 H74A 120.1
C74 C75 C76 120.32(17)
C74 C75 H75A 119.8
C76 C75 H75A 119.8
C75 C76 C71 120.63(16)
C75 C76 H76A 119.7
C71 C76 H76A 119.7

loop_
_geom_bond_atom_site_label_1
_geom_bond_atom_site_label_2
_geom_bond_distance
Ru1 N3 1.9586(15)
Ru1 N5 2.0591(14)
Ru1 N1 2.0798(15)
Ru1 P1 2.3233(5)
Ru1 Cl1 2.4272(4)
Ru2 N8 1.9561(14)
Ru2 N6 2.0762(14)
Ru2 N10 2.0810(14)
Ru2 P2 2.3163(4)
Ru2 Cl2 2.4325(4)
P1 C27 1.8340(18)
P1 C21 1.8392(19)
P1 C33 1.8432(18)
P2 C71 1.8299(17)
P2 C65 1.8440(17)
P2 C59 1.8526(18)
N1 C6 1.365(2)
N1 C2 1.366(2)
N2 C7 1.299(2)
N2 C6 1.377(2)
N3 C7 1.369(2)
N3 C14 1.372(2)
N4 C14 1.299(2)
N4 C15 1.382(2)
N5 C15 1.358(2)
N5 C19 1.362(2)
N6 C44 1.362(2)
N6 C40 1.366(2)
N7 C45 1.304(2)
N7 C44 1.376(2)
N8 C45 1.364(2)
N8 C52 1.380(2)
N9 C52 1.297(2)
N9 C53 1.386(2)
N10 C57 1.364(2)
N10 C53 1.365(2)
C1 C2 1.493(3)
C1 H1A 0.9800
C1 H1B 0.9800
C1 H1C 0.9800
C2 C3 1.380(3)
C3 C4 1.389(3)
C3 H3A 0.9500
C4 C5 1.376(3)
C4 H4B 0.9500
C5 C6 1.405(3)
C5 H5A 0.9500
C7 C8 1.474(3)
C8 C9 1.389(3)
C8 C13 1.391(3)
C9 C10 1.396(3)
C9 H9B 0.9500
C10 C11 1.390(3)
C10 H10A 0.9500
C11 C12 1.396(3)
C11 H11A 0.9500
C12 C13 1.389(3)
C12 H12A 0.9500
C13 C14 1.476(3)
C15 C16 1.404(3)
C16 C17 1.370(3)
C16 H16A 0.9500
C17 C18 1.388(3)
C17 H17A 0.9500
C18 C19 1.383(3)
C18 H18A 0.9500
C19 C20 1.496(3)
C20 H20A 0.9800
C20 H20B 0.9800
C20 H20C 0.9800
C21 C26 1.394(3)
C21 C22 1.406(3)
C22 C23 1.388(3)
C22 H22A 0.9500
C23 C24 1.381(3)
C23 H23A 0.9500
C24 C25 1.384(3)
C24 H24A 0.9500
C25 C26 1.393(3)
C25 H25A 0.9500
C26 H26A 0.9500
C27 C32 1.393(3)
C27 C28 1.400(3)
C28 C29 1.392(3)
C28 H28A 0.9500
C29 C30 1.387(3)
C29 H29A 0.9500
C30 C31 1.385(3)
C30 H30A 0.9500
C31 C32 1.389(3)
C31 H31A 0.9500
C32 H32A 0.9500
C33 C34 1.394(3)
C33 C38 1.400(3)
C34 C35 1.386(3)
C34 H34A 0.9500
C35 C36 1.386(3)
C35 H35A 0.9500
C36 C37 1.383(3)
C36 H36A 0.9500
C37 C38 1.387(3)
C37 H37A 0.9500
C38 H38A 0.9500
C39 C40 1.496(2)
C39 H39A 0.9800
C39 H39B 0.9800
C39 H39C 0.9800
C40 C41 1.374(2)
C41 C42 1.396(3)
C41 H41A 0.9500
C42 C43 1.372(2)
C42 H42A 0.9500
C43 C44 1.410(2)
C43 H43A 0.9500
C45 C46 1.472(2)
C46 C47 1.386(2)
C46 C51 1.394(3)
C47 C48 1.392(2)
C47 H47A 0.9500
C48 C49 1.398(3)
C48 H48A 0.9500
C49 C50 1.392(3)
C49 H49A 0.9500
C50 C51 1.391(2)
C50 H50A 0.9500
C51 C52 1.476(2)
C53 C54 1.398(2)
C54 C55 1.376(3)
C54 H54A 0.9500
C55 C56 1.391(2)
C55 H55A 0.9500
C56 C57 1.382(3)
C56 H56A 0.9500
C57 C58 1.496(2)
C58 H58A 0.9800
C58 H58B 0.9800
C58 H58C 0.9800
C59 C60 1.395(2)
C59 C64 1.405(2)
C60 C61 1.397(3)
C60 H60A 0.9500
C61 C62 1.382(3)
C61 H61A 0.9500
C62 C63 1.386(3)
C62 H62A 0.9500
C63 C64 1.383(3)
C63 H63A 0.9500
C64 H64A 0.9500
C65 C70 1.398(2)
C65 C66 1.399(2)
C66 C67 1.385(2)
C66 H66A 0.9500
C67 C68 1.390(3)
C67 H67A 0.9500
C68 C69 1.384(3)
C68 H68A 0.9500
C69 C70 1.392(2)
C69 H69A 0.9500
C70 H70A 0.9500
C71 C76 1.399(2)
C71 C72 1.402(2)
C72 C73 1.390(3)
C72 H72A 0.9500
C73 C74 1.385(3)
C73 H73A 0.9500
C74 C75 1.389(3)
C74 H74A 0.9500
C75 C76 1.389(3)
C75 H75A 0.9500
C76 H76A 0.9500

loop_
_geom_torsion_atom_site_label_1
_geom_torsion_atom_site_label_2
_geom_torsion_atom_site_label_3
_geom_torsion_atom_site_label_4
_geom_torsion
N3 Ru1 P1 C27 -98.25(8)
N5 Ru1 P1 C27 -7.87(8)
N1 Ru1 P1 C27 171.15(8)
Cl1 Ru1 P1 C27 101.1(2)
N3 Ru1 P1 C21 141.82(8)
N5 Ru1 P1 C21 -127.79(8)
N1 Ru1 P1 C21 51.22(8)
Cl1 Ru1 P1 C21 -18.8(2)
N3 Ru1 P1 C33 24.29(8)
N5 Ru1 P1 C33 114.67(8)
N1 Ru1 P1 C33 -66.31(8)
Cl1 Ru1 P1 C33 -136.35(19)
N8 Ru2 P2 C71 131.16(7)
N6 Ru2 P2 C71 -138.07(7)
N10 Ru2 P2 C71 41.08(7)
Cl2 Ru2 P2 C71 -22.60(15)
N8 Ru2 P2 C65 10.84(8)
N6 Ru2 P2 C65 101.60(7)
N10 Ru2 P2 C65 -79.25(7)
Cl2 Ru2 P2 C65 -142.92(13)
N8 Ru2 P2 C59 -109.83(8)
N6 Ru2 P2 C59 -19.07(8)
N10 Ru2 P2 C59 160.09(8)
Cl2 Ru2 P2 C59 96.41(14)
N3 Ru1 N1 C6 -10.93(14)
N5 Ru1 N1 C6 -105.1(5)
P1 Ru1 N1 C6 82.62(13)
Cl1 Ru1 N1 C6 -101.58(13)
N3 Ru1 N1 C2 169.55(13)
N5 Ru1 N1 C2 75.4(5)
P1 Ru1 N1 C2 -96.90(13)
Cl1 Ru1 N1 C2 78.90(13)
N5 Ru1 N3 C7 179.47(14)
N1 Ru1 N3 C7 6.78(14)
P1 Ru1 N3 C7 -84.48(14)
Cl1 Ru1 N3 C7 94.04(14)
N5 Ru1 N3 C14 -3.57(14)
N1 Ru1 N3 C14 -176.25(14)
P1 Ru1 N3 C14 92.48(14)
Cl1 Ru1 N3 C14 -89.00(14)
N3 Ru1 N5 C15 2.81(15)
N1 Ru1 N5 C15 97.0(5)
P1 Ru1 N5 C15 -90.75(14)
Cl1 Ru1 N5 C15 93.49(14)
N3 Ru1 N5 C19 -170.63(13)
N1 Ru1 N5 C19 -76.5(5)
P1 Ru1 N5 C19 95.81(12)
Cl1 Ru1 N5 C19 -79.95(12)
N8 Ru2 N6 C44 -1.34(13)
N10 Ru2 N6 C44 90.4(3)
P2 Ru2 N6 C44 -94.86(13)
Cl2 Ru2 N6 C44 90.91(13)
N8 Ru2 N6 C40 -176.73(12)
N10 Ru2 N6 C40 -85.0(4)
P2 Ru2 N6 C40 89.76(12)
Cl2 Ru2 N6 C40 -84.48(11)
N6 Ru2 N8 C45 -1.21(14)
N10 Ru2 N8 C45 -171.93(14)
P2 Ru2 N8 C45 96.14(13)
Cl2 Ru2 N8 C45 -86.68(13)
N6 Ru2 N8 C52 179.40(13)
N10 Ru2 N8 C52 8.68(13)
P2 Ru2 N8 C52 -83.25(13)
Cl2 Ru2 N8 C52 93.93(13)
N8 Ru2 N10 C57 167.91(12)
N6 Ru2 N10 C57 76.1(4)
P2 Ru2 N10 C57 -98.65(12)
Cl2 Ru2 N10 C57 75.63(11)
N8 Ru2 N10 C53 -4.85(13)
N6 Ru2 N10 C53 -96.6(3)
P2 Ru2 N10 C53 88.59(13)
Cl2 Ru2 N10 C53 -97.13(13)
C6 N1 C2 C3 -5.0(3)
Ru1 N1 C2 C3 174.51(14)
C6 N1 C2 C1 177.78(16)
Ru1 N1 C2 C1 -2.7(2)
N1 C2 C3 C4 -2.2(3)
C1 C2 C3 C4 174.95(18)
C2 C3 C4 C5 5.3(3)
C3 C4 C5 C6 -1.3(3)
C2 N1 C6 N2 -170.60(17)
Ru1 N1 C6 N2 9.9(2)
C2 N1 C6 C5 9.0(3)
Ru1 N1 C6 C5 -170.53(13)
C7 N2 C6 N1 -0.6(3)
C7 N2 C6 C5 179.78(17)
C4 C5 C6 N1 -5.9(3)
C4 C5 C6 N2 173.69(17)
C6 N2 C7 N3 -4.9(3)
C6 N2 C7 C8 177.08(17)
C14 N3 C7 N2 -177.90(18)
Ru1 N3 C7 N2 -0.6(3)
C14 N3 C7 C8 0.4(2)
Ru1 N3 C7 C8 177.68(12)
N2 C7 C8 C9 -1.4(3)
N3 C7 C8 C9 -179.7(2)
N2 C7 C8 C13 178.05(17)
N3 C7 C8 C13 -0.3(2)
C13 C8 C9 C10 -0.5(3)
C7 C8 C9 C10 178.79(19)
C8 C9 C10 C11 1.2(3)
C9 C10 C11 C12 -1.0(3)
C10 C11 C12 C13 0.0(3)
C11 C12 C13 C8 0.7(3)
C11 C12 C13 C14 -179.4(2)
C9 C8 C13 C12 -0.4(3)
C7 C8 C13 C12 -179.91(18)
C9 C8 C13 C14 179.68(17)
C7 C8 C13 C14 0.2(2)
C15 N4 C14 N3 4.8(3)
C15 N4 C14 C13 -177.12(17)
C7 N3 C14 N4 178.02(19)
Ru1 N3 C14 N4 0.7(3)
C7 N3 C14 C13 -0.2(2)
Ru1 N3 C14 C13 -177.57(12)
C12 C13 C14 N4 1.7(3)
C8 C13 C14 N4 -178.42(17)
C12 C13 C14 N3 -179.9(2)
C8 C13 C14 N3 0.0(2)
C19 N5 C15 N4 174.15(17)
Ru1 N5 C15 N4 0.9(3)
C19 N5 C15 C16 -4.2(3)
Ru1 N5 C15 C16 -177.41(14)
C14 N4 C15 N5 -5.5(3)
C14 N4 C15 C16 172.89(18)
N5 C15 C16 C17 1.1(3)
N4 C15 C16 C17 -177.36(18)
C15 C16 C17 C18 1.6(3)
C16 C17 C18 C19 -1.2(3)
C15 N5 C19 C18 4.6(3)
Ru1 N5 C19 C18 178.56(15)
C15 N5 C19 C20 -173.94(16)
Ru1 N5 C19 C20 0.0(2)
C17 C18 C19 N5 -1.9(3)
C17 C18 C19 C20 176.57(19)
C27 P1 C21 C26 -14.92(18)
C33 P1 C21 C26 -123.04(16)
Ru1 P1 C21 C26 110.46(16)
C27 P1 C21 C22 167.99(15)
C33 P1 C21 C22 59.87(16)
Ru1 P1 C21 C22 -66.64(16)
C26 C21 C22 C23 -2.1(3)
P1 C21 C22 C23 175.17(15)
C21 C22 C23 C24 0.3(3)
C22 C23 C24 C25 1.4(3)
C23 C24 C25 C26 -1.3(3)
C24 C25 C26 C21 -0.6(3)
C22 C21 C26 C25 2.2(3)
P1 C21 C26 C25 -174.89(15)
C21 P1 C27 C32 -118.42(16)
C33 P1 C27 C32 -11.61(18)
Ru1 P1 C27 C32 118.06(15)
C21 P1 C27 C28 67.25(17)
C33 P1 C27 C28 174.05(15)
Ru1 P1 C27 C28 -56.28(16)
C32 C27 C28 C29 0.6(3)
P1 C27 C28 C29 175.10(15)
C27 C28 C29 C30 -1.9(3)
C28 C29 C30 C31 1.4(3)
C29 C30 C31 C32 0.5(3)
C30 C31 C32 C27 -1.8(3)
C28 C27 C32 C31 1.3(3)
P1 C27 C32 C31 -173.06(15)
C27 P1 C33 C34 77.33(15)
C21 P1 C33 C34 -173.42(14)
Ru1 P1 C33 C34 -50.68(15)
C27 P1 C33 C38 -104.84(16)
C21 P1 C33 C38 4.41(17)
Ru1 P1 C33 C38 127.15(14)
C38 C33 C34 C35 -5.1(3)
P1 C33 C34 C35 172.86(14)
C33 C34 C35 C36 2.1(3)
C34 C35 C36 C37 2.3(3)
C35 C36 C37 C38 -3.6(3)
C36 C37 C38 C33 0.5(3)
C34 C33 C38 C37 3.8(3)
P1 C33 C38 C37 -174.08(15)
C44 N6 C40 C41 1.4(2)
Ru2 N6 C40 C41 177.04(13)
C44 N6 C40 C39 -178.92(15)
Ru2 N6 C40 C39 -3.26(19)
N6 C40 C41 C42 0.0(3)
C39 C40 C41 C42 -179.69(16)
C40 C41 C42 C43 -0.6(3)
C41 C42 C43 C44 -0.1(3)
C40 N6 C44 N7 179.60(15)
Ru2 N6 C44 N7 4.3(2)
C40 N6 C44 C43 -2.1(2)
Ru2 N6 C44 C43 -177.37(12)
C45 N7 C44 N6 -4.8(3)
C45 N7 C44 C43 176.83(16)
C42 C43 C44 N6 1.4(3)
C42 C43 C44 N7 179.95(16)
C44 N7 C45 N8 1.8(3)
C44 N7 C45 C46 -179.10(15)
C52 N8 C45 N7 -179.26(17)
Ru2 N8 C45 N7 1.3(3)
C52 N8 C45 C46 1.51(18)
Ru2 N8 C45 C46 -177.95(11)
N7 C45 C46 C47 0.3(3)
N8 C45 C46 C47 179.60(17)
N7 C45 C46 C51 -179.59(16)
N8 C45 C46 C51 -0.28(19)
C51 C46 C47 C48 0.0(3)
C45 C46 C47 C48 -179.83(17)
C46 C47 C48 C49 -0.6(3)
C47 C48 C49 C50 0.6(3)
C48 C49 C50 C51 -0.1(3)
C49 C50 C51 C46 -0.4(3)
C49 C50 C51 C52 -178.71(18)
C47 C46 C51 C50 0.5(3)
C45 C46 C51 C50 -179.64(16)
C47 C46 C51 C52 179.14(15)
C45 C46 C51 C52 -0.96(18)
C53 N9 C52 N8 -6.1(3)
C53 N9 C52 C51 170.83(16)
C45 N8 C52 N9 175.15(17)
Ru2 N8 C52 N9 -5.4(3)
C45 N8 C52 C51 -2.10(18)
Ru2 N8 C52 C51 177.36(11)
C50 C51 C52 N9 2.9(3)
C46 C51 C52 N9 -175.63(16)
C50 C51 C52 N8 -179.64(18)
C46 C51 C52 N8 1.88(19)
C57 N10 C53 N9 -175.82(15)
Ru2 N10 C53 N9 -3.2(2)
C57 N10 C53 C54 2.4(2)
Ru2 N10 C53 C54 175.05(12)
C52 N9 C53 N10 10.4(3)
C52 N9 C53 C54 -167.93(16)
N10 C53 C54 C55 -3.1(3)
N9 C53 C54 C55 175.26(16)
C53 C54 C55 C56 1.5(3)
C54 C55 C56 C57 0.7(3)
C53 N10 C57 C56 -0.2(2)
Ru2 N10 C57 C56 -173.43(13)
C53 N10 C57 C58 177.80(15)
Ru2 N10 C57 C58 4.54(19)
C55 C56 C57 N10 -1.4(3)
C55 C56 C57 C58 -179.25(16)
C71 P2 C59 C60 152.55(14)
C65 P2 C59 C60 -99.33(15)
Ru2 P2 C59 C60 30.45(16)
C71 P2 C59 C64 -32.52(15)
C65 P2 C59 C64 75.60(15)
Ru2 P2 C59 C64 -154.62(11)
C64 C59 C60 C61 1.7(2)
P2 C59 C60 C61 176.79(13)
C59 C60 C61 C62 0.7(3)
C60 C61 C62 C63 -2.3(3)
C61 C62 C63 C64 1.4(3)
C62 C63 C64 C59 1.1(3)
C60 C59 C64 C63 -2.7(3)
P2 C59 C64 C63 -177.79(14)
C71 P2 C65 C70 -0.38(18)
C59 P2 C65 C70 -105.35(16)
Ru2 P2 C65 C70 121.42(14)
C71 P2 C65 C66 176.65(13)
C59 P2 C65 C66 71.68(14)
Ru2 P2 C65 C66 -61.54(14)
C70 C65 C66 C67 -2.7(3)
P2 C65 C66 C67 -179.92(14)
C65 C66 C67 C68 -0.1(3)
C66 C67 C68 C69 2.2(3)
C67 C68 C69 C70 -1.5(3)
C68 C69 C70 C65 -1.3(3)
C66 C65 C70 C69 3.3(3)
P2 C65 C70 C69 -179.72(14)
C65 P2 C71 C76 49.25(16)
C59 P2 C71 C76 150.68(14)
Ru2 P2 C71 C76 -78.06(14)
C65 P2 C71 C72 -136.81(14)
C59 P2 C71 C72 -35.38(15)
Ru2 P2 C71 C72 95.88(14)
C76 C71 C72 C73 -4.0(3)
P2 C71 C72 C73 -178.08(14)
C71 C72 C73 C74 1.1(3)
C72 C73 C74 C75 1.9(3)
C73 C74 C75 C76 -1.9(3)
C74 C75 C76 C71 -1.1(3)
C72 C71 C76 C75 4.0(3)
P2 C71 C76 C75 178.12(13)
